data_7027050
loop_
_publ_author_name
'Kani, Yuko'
'TakayamaTsutomuSekine, Tsutomu'
'Kudo, Hiroshi'

_publ_section_title
;
 Crystal structures of nitridotechnetium(V) complexes of amine oximes
 differing in carbon chain lengths
;
_journal_issue 2
_journal_name_full 'Journal of the Chemical Society, Dalton Transactions'
_journal_page_first 209
_journal_paper_doi 10.1039/a806245e
_journal_year 1999
_chemical_formula_sum 'C42 H59 B N5 O4 Tc'
_chemical_formula_weight 805.77
_space_group_IT_number 14
_symmetry_cell_setting monoclinic
_symmetry_Int_Tables_number 14
_symmetry_space_group_name_Hall '-P 2yn'
_symmetry_space_group_name_H-M 'P 1 21/n 1'
_audit_creation_date 'Wed Sep 17 14:51:54 1997'
_audit_creation_method 'from TEXRAY.INF file'
_cell_angle_alpha 90
_cell_angle_beta 95.24(3)
_cell_angle_gamma 90
_cell_formula_units_Z 4
_cell_length_a 9.986(5)
_cell_length_b 30.636(2)
_cell_length_c 13.967(3)
_cell_measurement_reflns_used 22
_cell_measurement_temperature 286.2
_cell_measurement_theta_max 24.7
_cell_measurement_theta_min 23.3
_cell_volume 4255(2)
_computing_cell_refinement 'MSC/AFC Diffractometer Control'
_computing_data_collection 'MSC/AFC Diffractometer Control'
_computing_data_reduction teXsan
_computing_publication_material teXsan
_computing_structure_refinement teXsan
_diffrn_ambient_temperature 286.2
_diffrn_measurement_device 'Rigaku AFC5R'
_diffrn_measurement_method \w
_diffrn_orient_matrix_UB_11 0.05325
_diffrn_orient_matrix_UB_12 -0.00812
_diffrn_orient_matrix_UB_13 -0.05459
_diffrn_orient_matrix_UB_21 -0.08097
_diffrn_orient_matrix_UB_22 -0.01464
_diffrn_orient_matrix_UB_23 -0.03308
_diffrn_orient_matrix_UB_31 -0.02686
_diffrn_orient_matrix_UB_32 0.02802
_diffrn_orient_matrix_UB_33 -0.03309
_diffrn_radiation_detector 'scintillation counter'
_diffrn_radiation_monochromator graphite
_diffrn_radiation_source 'Rigaku rotating anode'
_diffrn_radiation_type 'Mo K\a'
_diffrn_radiation_wavelength 0.7107
_diffrn_reflns_av_R_equivalents 3.58
_diffrn_reflns_av_sigmaI/netI 0.069
_diffrn_reflns_limit_h_max 12
_diffrn_reflns_limit_h_min 0
_diffrn_reflns_limit_k_max 39
_diffrn_reflns_limit_k_min 0
_diffrn_reflns_limit_l_max 18
_diffrn_reflns_limit_l_min -18
_diffrn_reflns_number 10499
_diffrn_reflns_reduction_process 'Lp corrections applied'
_diffrn_reflns_theta_max 27.49
_diffrn_reflns_theta_min 1.61
_diffrn_standards_decay_% -1.93
_diffrn_standards_interval_count 150
_diffrn_standards_number 3
_exptl_absorpt_coefficient_mu 0.380
_exptl_absorpt_correction_T_max 1.000
_exptl_absorpt_correction_T_min 0.910
_exptl_absorpt_correction_type '\DF (DIFABS; Walker & Stuart, 1983)'
_exptl_crystal_colour colorless
_exptl_crystal_density_diffrn 1.258
_exptl_crystal_density_meas ?
_exptl_crystal_description prismatic
_exptl_crystal_F_000 1704.00
_exptl_crystal_size_max 0.300
_exptl_crystal_size_mid 0.300
_exptl_crystal_size_min 0.300
_refine_diff_density_max 0.27
_refine_diff_density_min -0.22
_refine_ls_extinction_method none
_refine_ls_goodness_of_fit_obs 1.300
_refine_ls_hydrogen_treatment noref
_refine_ls_matrix_type full
_refine_ls_number_constraints 0
_refine_ls_number_parameters 478
_refine_ls_number_reflns 5599
_refine_ls_number_restraints 0
_refine_ls_R_factor_obs 0.0337
_refine_ls_shift/esd_max 0.0030
_refine_ls_shift/esd_mean 0.0000
_refine_ls_structure_factor_coef F
_refine_ls_weighting_scheme unit
_refine_ls_wR_factor_obs 0.0360
_reflns_number_observed 5599
_reflns_number_total 9946
_reflns_observed_criterion >4.0sigma(I)
_cod_data_source_file 806245Esup1.cif
_cod_data_source_block TcN-PentAO(3)
_cod_depositor_comments
;
The following automatic conversions were performed:

'_exptl_crystal_density_meas' value 'not measured' was changed to '?'
- the value is perceived as not measured.

Automatic conversion script
Id: cif_fix_values 3008 2015-01-20 13:52:24Z robertas 
;
_cod_original_cell_volume 4254(2)
_cod_original_sg_symbol_H-M 'P 21/n     '
_cod_original_formula_sum 'C42 H59 B N5 O4 Tc '
_cod_database_code 7027050

loop_
_symmetry_equiv_pos_as_xyz
'   +x,   +y,   +z'
1/2-x,1/2+y,1/2-z
'   -x,   -y,   -z'
1/2+x,1/2-y,1/2+z

loop_
_atom_site_aniso_label
_atom_site_aniso_U_11
_atom_site_aniso_U_22
_atom_site_aniso_U_33
_atom_site_aniso_U_12
_atom_site_aniso_U_13
_atom_site_aniso_U_23
Tc(1) 0.0436(1) 0.0325(1) 0.0363(1) 0.0007(2) 0.00384(10) 0.0037(1)
O(1) 0.088(2) 0.059(2) 0.039(1) -0.012(2) 0.016(1) 0.006(1)
O(2) 0.059(2) 0.042(1) 0.052(2) -0.005(1) 0.004(1) 0.015(1)
O(3) 0.046(1) 0.043(1) 0.048(1) 0.001(1) -0.002(1) 0.011(1)
O(4) 0.056(2) 0.066(2) 0.132(3) -0.009(2) 0.000(2) 0.020(2)
N(1) 0.050(2) 0.047(2) 0.055(2) 0.007(1) 0.001(1) 0.007(1)
N(2) 0.055(2) 0.043(2) 0.035(2) -0.003(1) 0.009(1) 0.001(1)
N(3) 0.044(2) 0.036(2) 0.052(2) -0.002(1) 0.001(1) 0.008(1)
N(4) 0.046(2) 0.034(1) 0.045(2) 0.002(1) 0.009(1) 0.007(1)
N(5) 0.056(2) 0.045(2) 0.038(2) 0.003(1) -0.003(1) -0.003(1)
C(1) 0.052(2) 0.044(2) 0.048(2) 0.001(2) 0.008(2) -0.005(2)
C(2) 0.058(2) 0.040(2) 0.064(3) -0.006(2) -0.012(2) 0.002(2)
C(3) 0.052(2) 0.032(2) 0.053(2) -0.003(2) 0.008(2) -0.002(2)
C(4) 0.070(3) 0.043(2) 0.053(2) -0.002(2) -0.011(2) -0.006(2)
C(5) 0.118(4) 0.071(3) 0.058(3) -0.016(3) 0.017(3) -0.023(2)
C(6) 0.112(4) 0.050(3) 0.092(4) -0.031(3) -0.022(3) 0.006(2)
C(7) 0.072(3) 0.047(2) 0.083(3) -0.015(2) 0.008(2) -0.007(2)
C(8) 0.067(3) 0.045(2) 0.073(3) 0.010(2) 0.012(2) 0.000(2)
C(9) 0.123(5) 0.061(3) 0.085(4) 0.002(3) 0.001(3) -0.027(3)
C(10) 0.075(3) 0.091(4) 0.063(3) -0.013(3) -0.027(2) -0.001(3)
C(11) 0.074(3) 0.042(2) 0.052(2) 0.008(2) 0.021(2) 0.017(2)
C(12) 0.087(3) 0.068(3) 0.033(2) 0.007(2) -0.003(2) 0.001(2)
C(13) 0.081(3) 0.059(3) 0.070(3) 0.005(2) 0.035(2) 0.015(2)
C(14) 0.096(3) 0.079(3) 0.044(2) 0.017(3) 0.020(2) 0.009(2)
C(15) 0.066(3) 0.070(3) 0.061(3) 0.011(2) 0.028(2) 0.013(2)
C(16) 0.034(2) 0.048(2) 0.050(2) -0.001(1) -0.002(2) -0.001(2)
C(17) 0.076(3) 0.053(2) 0.050(2) -0.009(2) -0.013(2) 0.004(2)
C(18) 0.106(4) 0.054(3) 0.076(3) -0.016(3) -0.017(3) 0.011(2)
C(19) 0.075(3) 0.045(2) 0.112(4) -0.003(2) -0.018(3) -0.010(3)
C(20) 0.073(3) 0.070(3) 0.084(3) -0.001(3) 0.007(3) -0.030(3)
C(21) 0.065(3) 0.058(2) 0.067(3) -0.007(2) 0.017(2) -0.016(2)
C(22) 0.045(2) 0.046(2) 0.043(2) 0.004(2) 0.007(2) 0.005(2)
C(23) 0.051(2) 0.081(3) 0.044(2) 0.009(2) 0.000(2) 0.002(2)
C(24) 0.078(3) 0.107(4) 0.038(2) 0.012(3) -0.004(2) -0.001(2)
C(25) 0.083(3) 0.107(4) 0.044(2) 0.019(3) 0.018(2) 0.002(3)
C(26) 0.057(3) 0.176(6) 0.070(3) -0.001(3) 0.025(3) -0.013(4)
C(27) 0.054(3) 0.149(5) 0.056(3) -0.017(3) 0.012(2) -0.027(3)
C(28) 0.040(2) 0.044(2) 0.036(2) 0.004(1) 0.001(1) 0.000(1)
C(29) 0.044(2) 0.042(2) 0.066(2) 0.002(2) 0.003(2) -0.001(2)
C(30) 0.044(2) 0.054(2) 0.095(4) 0.009(2) 0.007(2) -0.008(2)
C(31) 0.042(2) 0.062(3) 0.080(3) -0.006(2) 0.003(2) -0.009(2)
C(32) 0.055(2) 0.050(2) 0.072(3) -0.007(2) 0.003(2) -0.006(2)
C(33) 0.047(2) 0.044(2) 0.063(3) 0.004(2) 0.003(2) -0.008(2)
C(34) 0.043(2) 0.054(2) 0.043(2) 0.007(2) 0.004(2) 0.000(2)
C(35) 0.073(3) 0.052(2) 0.046(2) 0.004(2) -0.002(2) -0.002(2)
C(36) 0.128(5) 0.049(2) 0.049(3) 0.008(3) -0.003(3) 0.005(2)
C(37) 0.108(5) 0.113(5) 0.057(3) 0.052(4) -0.013(3) 0.006(3)
C(38) 0.057(3) 0.223(8) 0.074(4) 0.022(4) -0.011(3) 0.040(5)
C(39) 0.052(3) 0.164(6) 0.066(3) -0.006(3) -0.005(2) 0.047(3)
C(40) 0.088(5) 0.34(1) 0.36(2) 0.098(8) 0.068(7) 0.22(1)
C(41) 0.054(3) 0.119(5) 0.091(4) -0.011(3) 0.019(3) -0.024(3)
C(42) 0.139(7) 0.220(10) 0.52(2) -0.117(7) 0.201(10) -0.26(1)
B(1) 0.038(2) 0.044(2) 0.042(2) 0.002(2) 0.001(2) 0.001(2)

loop_
_atom_site_label
_atom_site_fract_x
_atom_site_fract_y
_atom_site_fract_z
_atom_site_U_iso_or_equiv
_atom_site_thermal_displace_type
_atom_site_calc_flag
_atom_site_occupancy
Tc1 0.41397(3) 0.086836(9) 0.85194(2) 0.03742(6) Uani d 1.00
O1 0.4113(3) 0.08652(9) 1.0692(2) 0.0613(8) Uani d 1.00
O2 0.3330(3) 0.01683(8) 0.9842(2) 0.0513(8) Uani d 1.00
O3 0.6219(2) 0.05081(8) 0.8990(2) 0.0461(7) Uani d 1.00
O4 -0.1729(3) 0.1087(1) 0.9231(3) 0.085(1) Uani d 1.00
N1 0.2723(3) 0.10876(10) 0.8145(2) 0.0508(9) Uani d 1.00
N2 0.4410(3) 0.11126(9) 0.9911(2) 0.0436(8) Uani d 1.00
N3 0.3499(3) 0.02543(9) 0.8908(2) 0.0442(8) Uani d 1.00
N4 0.5370(3) 0.14515(9) 0.8406(2) 0.0415(8) Uani d 1.00
N5 0.4353(3) 0.04791(9) 0.7249(2) 0.0464(8) Uani d 1.00
C1 0.4833(4) 0.1501(1) 1.0080(3) 0.048(1) Uani d 1.00
C2 0.3222(4) -0.0037(1) 0.8251(3) 0.055(1) Uani d 1.00
C3 0.5107(4) 0.1773(1) 0.9205(3) 0.046(1) Uani d 1.00
C4 0.3382(4) 0.0096(1) 0.7220(3) 0.056(1) Uani d 1.00
C5 0.4947(6) 0.1693(2) 1.1068(3) 0.082(2) Uani d 1.00
C6 0.2654(6) -0.0475(1) 0.8475(4) 0.087(2) Uani d 1.00
C7 0.6337(5) 0.2064(1) 0.9417(3) 0.067(1) Uani d 1.00
C8 0.3860(4) 0.2054(1) 0.8927(3) 0.061(1) Uani d 1.00
C9 0.3956(6) -0.0279(2) 0.6664(4) 0.090(2) Uani d 1.00
C10 0.1988(5) 0.0232(2) 0.6760(3) 0.078(2) Uani d 1.00
C11 0.5342(4) 0.1660(1) 0.7423(3) 0.055(1) Uani d 1.00
C12 0.4395(5) 0.0708(1) 0.6293(3) 0.063(1) Uani d 1.00
C13 0.6523(5) 0.1522(1) 0.6885(3) 0.068(1) Uani d 1.00
C14 0.5814(5) 0.0790(2) 0.6046(3) 0.072(2) Uani d 1.00
C15 0.6781(4) 0.1035(1) 0.6761(3) 0.064(1) Uani d 1.00
C16 0.1965(3) 0.1021(1) 0.3432(3) 0.0445(10) Uani d 1.00
C17 0.1610(4) 0.0723(1) 0.4113(3) 0.061(1) Uani d 1.00
C18 0.1462(6) 0.0278(2) 0.3924(4) 0.081(2) Uani d 1.00
C19 0.1692(5) 0.0120(1) 0.3038(4) 0.079(2) Uani d 1.00
C20 0.2040(5) 0.0399(2) 0.2339(4) 0.076(2) Uani d 1.00
C21 0.2176(4) 0.0840(1) 0.2540(3) 0.063(1) Uani d 1.00
C22 0.1525(4) 0.1696(1) 0.4628(3) 0.0446(10) Uani d 1.00
C23 0.2297(4) 0.1832(1) 0.5442(3) 0.059(1) Uani d 1.00
C24 0.1767(5) 0.1966(2) 0.6282(3) 0.075(2) Uani d 1.00
C25 0.0422(5) 0.1968(2) 0.6340(3) 0.078(2) Uani d 1.00
C26 -0.0386(5) 0.1836(2) 0.5561(4) 0.100(2) Uani d 1.00
C27 0.0161(5) 0.1702(2) 0.4731(3) 0.086(2) Uani d 1.00
C28 0.3746(3) 0.1684(1) 0.3661(2) 0.0398(9) Uani d 1.00
C29 0.4793(4) 0.1386(1) 0.3625(3) 0.051(1) Uani d 1.00
C30 0.6137(4) 0.1510(1) 0.3655(3) 0.064(1) Uani d 1.00
C31 0.6490(4) 0.1940(1) 0.3731(3) 0.062(1) Uani d 1.00
C32 0.5508(4) 0.2246(1) 0.3790(3) 0.059(1) Uani d 1.00
C33 0.4174(4) 0.2119(1) 0.3763(3) 0.051(1) Uani d 1.00
C34 0.1281(4) 0.1795(1) 0.2695(3) 0.047(1) Uani d 1.00
C35 0.1786(4) 0.2105(1) 0.2099(3) 0.058(1) Uani d 1.00
C36 0.1014(6) 0.2304(1) 0.1335(3) 0.076(2) Uani d 1.00
C37 -0.0299(7) 0.2209(2) 0.1156(4) 0.094(2) Uani d 1.00
C38 -0.0848(5) 0.1893(3) 0.1694(4) 0.119(3) Uani d 1.00
C39 -0.0057(5) 0.1686(2) 0.2435(4) 0.095(2) Uani d 1.00
C40 0.0138(8) 0.0678(4) 0.9635(9) 0.259(6) Uani d 1.00
C41 -0.0540(5) 0.1068(2) 0.9396(4) 0.087(2) Uani d 1.00
C42 0.0280(8) 0.1453(3) 0.9395(10) 0.283(6) Uani d 1.00
B1 0.2141(4) 0.1549(1) 0.3614(3) 0.042(1) Uani d 1.00
H1 0.3719 0.0569 1.0343 0.0696 Uiso calc 1.00
H2 0.6297 0.1350 0.8558 0.0696 Uiso calc 1.00
H3 0.5280 0.0354 0.7355 0.0696 Uiso calc 1.00
H4 0.4579 0.1981 1.1039 0.0981 Uiso calc 1.00
H5 0.5867 0.1708 1.1306 0.0981 Uiso calc 1.00
H6 0.4467 0.1519 1.1479 0.0981 Uiso calc 1.00
H7 0.1809 -0.0440 0.8748 0.1028 Uiso calc 1.00
H8 0.3252 -0.0628 0.8936 0.1028 Uiso calc 1.00
H9 0.2511 -0.0647 0.7911 0.1028 Uiso calc 1.00
H10 0.6527 0.2223 0.8852 0.0808 Uiso calc 1.00
H11 0.6203 0.2266 0.9914 0.0808 Uiso calc 1.00
H12 0.7115 0.1889 0.9614 0.0808 Uiso calc 1.00
H13 0.4052 0.2254 0.8437 0.0737 Uiso calc 1.00
H14 0.3628 0.2211 0.9474 0.0737 Uiso calc 1.00
H15 0.3132 0.1872 0.8696 0.0737 Uiso calc 1.00
H16 0.4108 -0.0190 0.6018 0.1057 Uiso calc 1.00
H17 0.4815 -0.0373 0.6970 0.1057 Uiso calc 1.00
H18 0.3371 -0.0524 0.6618 0.1057 Uiso calc 1.00
H19 0.2031 0.0326 0.6101 0.0939 Uiso calc 1.00
H20 0.1636 0.0475 0.7098 0.0939 Uiso calc 1.00
H21 0.1357 -0.0001 0.6757 0.0939 Uiso calc 1.00
H22 0.4522 0.1580 0.7049 0.0676 Uiso calc 1.00
H23 0.5340 0.1973 0.7491 0.0676 Uiso calc 1.00
H24 0.3948 0.0984 0.6317 0.0761 Uiso calc 1.00
H25 0.3927 0.0536 0.5798 0.0761 Uiso calc 1.00
H26 0.6411 0.1648 0.6250 0.0827 Uiso calc 1.00
H27 0.7320 0.1649 0.7212 0.0827 Uiso calc 1.00
H28 0.5767 0.0946 0.5453 0.0846 Uiso calc 1.00
H29 0.6200 0.0507 0.5940 0.0846 Uiso calc 1.00
H30 0.7674 0.0996 0.6574 0.0781 Uiso calc 1.00
H31 0.6742 0.0899 0.7378 0.0781 Uiso calc 1.00
H32 0.7095 0.0665 0.9179 0.0696 Uiso calc 1.00
H33 0.6321 0.0300 0.9569 0.0696 Uiso calc 1.00
H34 0.1442 0.0830 0.4751 0.0757 Uiso calc 1.00
H35 0.1206 0.0082 0.4426 0.0964 Uiso calc 1.00
H36 0.1614 -0.0190 0.2898 0.0965 Uiso calc 1.00
H37 0.2205 0.0297 0.1697 0.0922 Uiso calc 1.00
H38 0.2420 0.1040 0.2035 0.0768 Uiso calc 1.00
H39 0.3260 0.1834 0.5429 0.0698 Uiso calc 1.00
H40 0.2374 0.2070 0.6811 0.0871 Uiso calc 1.00
H41 0.0076 0.2054 0.6942 0.0907 Uiso calc 1.00
H42 -0.1362 0.1840 0.5584 0.1167 Uiso calc 1.00
H43 -0.0442 0.1605 0.4187 0.1032 Uiso calc 1.00
H44 0.4567 0.1078 0.3569 0.0613 Uiso calc 1.00
H45 0.6835 0.1291 0.3624 0.0773 Uiso calc 1.00
H46 0.7425 0.2027 0.3747 0.0735 Uiso calc 1.00
H47 0.5748 0.2553 0.3833 0.0707 Uiso calc 1.00
H48 0.3496 0.2342 0.3823 0.0627 Uiso calc 1.00
H49 0.2729 0.2187 0.2226 0.0719 Uiso calc 1.00
H50 0.1454 0.2510 0.0928 0.0873 Uiso calc 1.00
H51 -0.0828 0.2369 0.0669 0.1126 Uiso calc 1.00
H52 -0.1773 0.1811 0.1537 0.1386 Uiso calc 1.00
H53 -0.0459 0.1448 0.2784 0.1109 Uiso calc 1.00
H54 0.1080 0.0700 0.9725 0.2760 Uiso calc 1.00
H55 -0.0036 0.0465 0.9071 0.2760 Uiso calc 1.00
H56 -0.0196 0.0528 1.0157 0.2760 Uiso calc 1.00
H57 0.1197 0.1408 0.9498 0.2952 Uiso calc 1.00
H58 0.0145 0.1584 0.8705 0.2952 Uiso calc 1.00
H59 -0.0018 0.1680 0.9778 0.2952 Uiso calc 1.00

loop_
_atom_type_symbol
_atom_type_oxidation_number
_atom_type_number_in_cell
_atom_type_scat_dispersion_real
_atom_type_scat_dispersion_imag
_atom_type_scat_source
C 0 168 0.003 0.002
;International Tables for Crystallography
(1992, Vol. C, Tables 4.2.6.8 and 6.1.1.1)
;
H 0 236 0.000 0.000
;International Tables for Crystallography
(1992, Vol. C, Table 6.1.1.2)
;
B 0 4 0.001 0.001
;International Tables for Crystallography
(1992, Vol. C, Tables 4.2.6.8 and 6.1.1.1)
;
N 0 20 0.006 0.003
;International Tables for Crystallography
(1992, Vol. C, Tables 4.2.6.8 and 6.1.1.1)
;
O 0 16 0.011 0.006
;International Tables for Crystallography
(1992, Vol. C, Tables 4.2.6.8 and 6.1.1.1)
;
Tc 0 4 -1.439 0.759
;International Tables for Crystallography
(1992, Vol. C, Tables 4.2.6.8 and 6.1.1.1)
;

loop_
_geom_angle_atom_site_label_1
_geom_angle_atom_site_label_2
_geom_angle_atom_site_label_3
_geom_angle
_geom_angle_site_symmetry_1
_geom_angle_site_symmetry_2
_geom_angle_site_symmetry_3
_geom_angle_publ_flag
O(3) Tc(1) N(1) 176.2(1) 1_555 1_555 1_555 yes
O(3) Tc(1) N(2) 82.73(10) 1_555 1_555 1_555 yes
O(3) Tc(1) N(3) 77.89(10) 1_555 1_555 1_555 yes
O(3) Tc(1) N(4) 85.27(9) 1_555 1_555 1_555 yes
O(3) Tc(1) N(5) 79.81(10) 1_555 1_555 1_555 yes
N(1) Tc(1) N(2) 100.9(1) 1_555 1_555 1_555 yes
N(1) Tc(1) N(3) 100.4(1) 1_555 1_555 1_555 yes
N(1) Tc(1) N(4) 96.8(1) 1_555 1_555 1_555 yes
N(1) Tc(1) N(5) 96.5(1) 1_555 1_555 1_555 yes
N(2) Tc(1) N(3) 95.7(1) 1_555 1_555 1_555 yes
N(2) Tc(1) N(4) 75.4(1) 1_555 1_555 1_555 yes
N(2) Tc(1) N(5) 162.1(1) 1_555 1_555 1_555 yes
N(3) Tc(1) N(4) 161.9(1) 1_555 1_555 1_555 yes
N(3) Tc(1) N(5) 76.7(1) 1_555 1_555 1_555 yes
N(4) Tc(1) N(5) 107.1(1) 1_555 1_555 1_555 yes
N(2) O(1) H(1) 101.5(2) 1_555 1_555 1_555 no
Tc(1) O(3) H(32) 124.2(2) 1_555 1_555 1_555 no
Tc(1) O(3) H(33) 121.6(2) 1_555 1_555 1_555 no
H(32) O(3) H(33) 93.9(2) 1_555 1_555 1_555 no
Tc(1) N(2) O(1) 121.5(2) 1_555 1_555 1_555 yes
Tc(1) N(2) C(1) 121.4(2) 1_555 1_555 1_555 yes
O(1) N(2) C(1) 117.2(3) 1_555 1_555 1_555 yes
Tc(1) N(3) O(2) 119.7(2) 1_555 1_555 1_555 yes
Tc(1) N(3) C(2) 119.4(3) 1_555 1_555 1_555 yes
O(2) N(3) C(2) 120.8(3) 1_555 1_555 1_555 yes
Tc(1) N(4) C(3) 109.8(2) 1_555 1_555 1_555 yes
Tc(1) N(4) C(11) 116.7(2) 1_555 1_555 1_555 yes
Tc(1) N(4) H(2) 104.5(2) 1_555 1_555 1_555 no
C(3) N(4) C(11) 113.6(3) 1_555 1_555 1_555 yes
C(3) N(4) H(2) 105.5(3) 1_555 1_555 1_555 no
C(11) N(4) H(2) 105.6(3) 1_555 1_555 1_555 no
Tc(1) N(5) C(4) 109.7(2) 1_555 1_555 1_555 yes
Tc(1) N(5) C(12) 118.8(2) 1_555 1_555 1_555 yes
Tc(1) N(5) H(3) 104.5(2) 1_555 1_555 1_555 no
C(4) N(5) C(12) 113.8(3) 1_555 1_555 1_555 yes
C(4) N(5) H(3) 106.6(3) 1_555 1_555 1_555 no
C(12) N(5) H(3) 102.0(3) 1_555 1_555 1_555 no
N(2) C(1) C(3) 116.2(3) 1_555 1_555 1_555 yes
N(2) C(1) C(5) 122.2(4) 1_555 1_555 1_555 yes
C(3) C(1) C(5) 121.5(3) 1_555 1_555 1_555 yes
N(3) C(2) C(4) 117.0(3) 1_555 1_555 1_555 yes
N(3) C(2) C(6) 122.0(4) 1_555 1_555 1_555 yes
C(4) C(2) C(6) 120.8(4) 1_555 1_555 1_555 yes
N(4) C(3) C(1) 106.8(3) 1_555 1_555 1_555 yes
N(4) C(3) C(7) 109.2(3) 1_555 1_555 1_555 yes
N(4) C(3) C(8) 111.5(3) 1_555 1_555 1_555 yes
C(1) C(3) C(7) 111.4(3) 1_555 1_555 1_555 yes
C(1) C(3) C(8) 108.0(3) 1_555 1_555 1_555 yes
C(7) C(3) C(8) 109.9(3) 1_555 1_555 1_555 yes
N(5) C(4) C(2) 107.7(3) 1_555 1_555 1_555 yes
N(5) C(4) C(9) 109.1(4) 1_555 1_555 1_555 yes
N(5) C(4) C(10) 110.7(3) 1_555 1_555 1_555 yes
C(2) C(4) C(9) 110.9(4) 1_555 1_555 1_555 yes
C(2) C(4) C(10) 107.4(4) 1_555 1_555 1_555 yes
C(9) C(4) C(10) 111.0(4) 1_555 1_555 1_555 yes
C(1) C(5) H(4) 109.1(4) 1_555 1_555 1_555 no
C(1) C(5) H(5) 109.3(4) 1_555 1_555 1_555 no
C(1) C(5) H(6) 109.8(4) 1_555 1_555 1_555 no
H(4) C(5) H(5) 109.1(5) 1_555 1_555 1_555 no
H(4) C(5) H(6) 109.5(5) 1_555 1_555 1_555 no
H(5) C(5) H(6) 110.0(5) 1_555 1_555 1_555 no
C(2) C(6) H(7) 110.3(4) 1_555 1_555 1_555 no
C(2) C(6) H(8) 110.8(4) 1_555 1_555 1_555 no
C(2) C(6) H(9) 110.8(5) 1_555 1_555 1_555 no
H(7) C(6) H(8) 107.5(5) 1_555 1_555 1_555 no
H(7) C(6) H(9) 108.6(5) 1_555 1_555 1_555 no
H(8) C(6) H(9) 108.8(5) 1_555 1_555 1_555 no
C(3) C(7) H(10) 110.7(4) 1_555 1_555 1_555 no
C(3) C(7) H(11) 111.1(4) 1_555 1_555 1_555 no
C(3) C(7) H(12) 110.2(4) 1_555 1_555 1_555 no
H(10) C(7) H(11) 108.8(4) 1_555 1_555 1_555 no
H(10) C(7) H(12) 107.6(4) 1_555 1_555 1_555 no
H(11) C(7) H(12) 108.5(4) 1_555 1_555 1_555 no
C(3) C(8) H(13) 109.4(4) 1_555 1_555 1_555 no
C(3) C(8) H(14) 109.4(4) 1_555 1_555 1_555 no
C(3) C(8) H(15) 109.5(3) 1_555 1_555 1_555 no
H(13) C(8) H(14) 109.5(4) 1_555 1_555 1_555 no
H(13) C(8) H(15) 109.5(4) 1_555 1_555 1_555 no
H(14) C(8) H(15) 109.6(4) 1_555 1_555 1_555 no
C(4) C(9) H(16) 111.0(4) 1_555 1_555 1_555 no
C(4) C(9) H(17) 111.0(4) 1_555 1_555 1_555 no
C(4) C(9) H(18) 111.9(5) 1_555 1_555 1_555 no
H(16) C(9) H(17) 106.6(6) 1_555 1_555 1_555 no
H(16) C(9) H(18) 107.9(5) 1_555 1_555 1_555 no
H(17) C(9) H(18) 108.2(5) 1_555 1_555 1_555 no
C(4) C(10) H(19) 111.1(5) 1_555 1_555 1_555 no
C(4) C(10) H(20) 111.1(4) 1_555 1_555 1_555 no
C(4) C(10) H(21) 112.0(4) 1_555 1_555 1_555 no
H(19) C(10) H(20) 106.5(5) 1_555 1_555 1_555 no
H(19) C(10) H(21) 107.8(4) 1_555 1_555 1_555 no
H(20) C(10) H(21) 108.1(5) 1_555 1_555 1_555 no
N(4) C(11) C(13) 112.5(3) 1_555 1_555 1_555 yes
N(4) C(11) H(22) 109.2(3) 1_555 1_555 1_555 no
N(4) C(11) H(23) 109.4(3) 1_555 1_555 1_555 no
C(13) C(11) H(22) 108.7(4) 1_555 1_555 1_555 no
C(13) C(11) H(23) 109.6(3) 1_555 1_555 1_555 no
H(22) C(11) H(23) 107.3(4) 1_555 1_555 1_555 no
N(5) C(12) C(14) 112.4(3) 1_555 1_555 1_555 yes
N(5) C(12) H(24) 109.2(3) 1_555 1_555 1_555 no
N(5) C(12) H(25) 109.5(4) 1_555 1_555 1_555 no
C(14) C(12) H(24) 108.0(4) 1_555 1_555 1_555 no
C(14) C(12) H(25) 109.5(4) 1_555 1_555 1_555 no
H(24) C(12) H(25) 108.1(4) 1_555 1_555 1_555 no
C(11) C(13) C(15) 118.4(3) 1_555 1_555 1_555 yes
C(11) C(13) H(26) 108.4(4) 1_555 1_555 1_555 no
C(11) C(13) H(27) 107.4(4) 1_555 1_555 1_555 no
C(15) C(13) H(26) 107.1(4) 1_555 1_555 1_555 no
C(15) C(13) H(27) 107.9(4) 1_555 1_555 1_555 no
H(26) C(13) H(27) 107.3(4) 1_555 1_555 1_555 no
C(12) C(14) C(15) 119.0(3) 1_555 1_555 1_555 yes
C(12) C(14) H(28) 108.0(4) 1_555 1_555 1_555 no
C(12) C(14) H(29) 106.2(4) 1_555 1_555 1_555 no
C(15) C(14) H(28) 107.6(4) 1_555 1_555 1_555 no
C(15) C(14) H(29) 107.8(4) 1_555 1_555 1_555 no
H(28) C(14) H(29) 107.8(4) 1_555 1_555 1_555 no
C(13) C(15) C(14) 116.9(4) 1_555 1_555 1_555 yes
C(13) C(15) H(30) 108.8(4) 1_555 1_555 1_555 no
C(13) C(15) H(31) 107.5(4) 1_555 1_555 1_555 no
C(14) C(15) H(30) 108.1(4) 1_555 1_555 1_555 no
C(14) C(15) H(31) 107.5(4) 1_555 1_555 1_555 no
H(30) C(15) H(31) 107.8(4) 1_555 1_555 1_555 no
C(17) C(16) C(21) 114.8(4) 1_555 1_555 1_555 yes
C(17) C(16) B(1) 124.9(3) 1_555 1_555 1_555 yes
C(21) C(16) B(1) 120.4(3) 1_555 1_555 1_555 yes
C(16) C(17) C(18) 122.9(4) 1_555 1_555 1_555 yes
C(16) C(17) H(34) 118.7(4) 1_555 1_555 1_555 no
C(18) C(17) H(34) 118.4(4) 1_555 1_555 1_555 no
C(17) C(18) C(19) 119.5(4) 1_555 1_555 1_555 yes
C(17) C(18) H(35) 119.8(5) 1_555 1_555 1_555 no
C(19) C(18) H(35) 120.7(5) 1_555 1_555 1_555 no
C(18) C(19) C(20) 120.0(4) 1_555 1_555 1_555 yes
C(18) C(19) H(36) 120.7(6) 1_555 1_555 1_555 no
C(20) C(19) H(36) 119.3(6) 1_555 1_555 1_555 no
C(19) C(20) C(21) 119.5(4) 1_555 1_555 1_555 yes
C(19) C(20) H(37) 122.1(5) 1_555 1_555 1_555 no
C(21) C(20) H(37) 118.4(5) 1_555 1_555 1_555 no
C(16) C(21) C(20) 123.2(4) 1_555 1_555 1_555 yes
C(16) C(21) H(38) 117.4(4) 1_555 1_555 1_555 no
C(20) C(21) H(38) 119.3(4) 1_555 1_555 1_555 no
C(23) C(22) C(27) 113.1(4) 1_555 1_555 1_555 yes
C(23) C(22) B(1) 124.4(3) 1_555 1_555 1_555 yes
C(27) C(22) B(1) 122.5(3) 1_555 1_555 1_555 yes
C(22) C(23) C(24) 123.9(4) 1_555 1_555 1_555 yes
C(22) C(23) H(39) 118.0(4) 1_555 1_555 1_555 no
C(24) C(23) H(39) 118.0(4) 1_555 1_555 1_555 no
C(23) C(24) C(25) 120.5(4) 1_555 1_555 1_555 yes
C(23) C(24) H(40) 118.8(5) 1_555 1_555 1_555 no
C(25) C(24) H(40) 120.7(5) 1_555 1_555 1_555 no
C(24) C(25) C(26) 118.2(4) 1_555 1_555 1_555 yes
C(24) C(25) H(41) 119.0(5) 1_555 1_555 1_555 no
C(26) C(25) H(41) 122.8(5) 1_555 1_555 1_555 no
C(25) C(26) C(27) 120.5(5) 1_555 1_555 1_555 yes
C(25) C(26) H(42) 119.5(5) 1_555 1_555 1_555 no
C(27) C(26) H(42) 120.0(5) 1_555 1_555 1_555 no
C(22) C(27) C(26) 123.8(4) 1_555 1_555 1_555 yes
C(22) C(27) H(43) 117.4(4) 1_555 1_555 1_555 no
C(26) C(27) H(43) 118.7(5) 1_555 1_555 1_555 no
C(29) C(28) C(33) 113.8(3) 1_555 1_555 1_555 yes
C(29) C(28) B(1) 124.4(3) 1_555 1_555 1_555 yes
C(33) C(28) B(1) 121.8(3) 1_555 1_555 1_555 yes
C(28) C(29) C(30) 123.1(3) 1_555 1_555 1_555 yes
C(28) C(29) H(44) 118.0(4) 1_555 1_555 1_555 no
C(30) C(29) H(44) 118.9(4) 1_555 1_555 1_555 no
C(29) C(30) C(31) 120.5(4) 1_555 1_555 1_555 yes
C(29) C(30) H(45) 120.3(4) 1_555 1_555 1_555 no
C(31) C(30) H(45) 119.2(4) 1_555 1_555 1_555 no
C(30) C(31) C(32) 119.0(4) 1_555 1_555 1_555 yes
C(30) C(31) H(46) 120.4(4) 1_555 1_555 1_555 no
C(32) C(31) H(46) 120.5(4) 1_555 1_555 1_555 no
C(31) C(32) C(33) 119.9(4) 1_555 1_555 1_555 yes
C(31) C(32) H(47) 119.6(4) 1_555 1_555 1_555 no
C(33) C(32) H(47) 120.5(4) 1_555 1_555 1_555 no
C(28) C(33) C(32) 123.6(3) 1_555 1_555 1_555 yes
C(28) C(33) H(48) 118.0(4) 1_555 1_555 1_555 no
C(32) C(33) H(48) 118.4(4) 1_555 1_555 1_555 no
C(35) C(34) C(39) 113.5(4) 1_555 1_555 1_555 yes
C(35) C(34) B(1) 125.7(3) 1_555 1_555 1_555 yes
C(39) C(34) B(1) 120.7(4) 1_555 1_555 1_555 yes
C(34) C(35) C(36) 123.5(4) 1_555 1_555 1_555 yes
C(34) C(35) H(49) 117.7(4) 1_555 1_555 1_555 no
C(36) C(35) H(49) 118.8(4) 1_555 1_555 1_555 no
C(35) C(36) C(37) 120.5(5) 1_555 1_555 1_555 yes
C(35) C(36) H(50) 118.7(6) 1_555 1_555 1_555 no
C(37) C(36) H(50) 120.8(5) 1_555 1_555 1_555 no
C(36) C(37) C(38) 118.9(5) 1_555 1_555 1_555 yes
C(36) C(37) H(51) 119.2(7) 1_555 1_555 1_555 no
C(38) C(37) H(51) 121.9(7) 1_555 1_555 1_555 no
C(37) C(38) C(39) 120.0(5) 1_555 1_555 1_555 yes
C(37) C(38) H(52) 118.9(6) 1_555 1_555 1_555 no
C(39) C(38) H(52) 121.0(7) 1_555 1_555 1_555 no
C(34) C(39) C(38) 123.4(5) 1_555 1_555 1_555 yes
C(34) C(39) H(53) 118.2(4) 1_555 1_555 1_555 no
C(38) C(39) H(53) 118.5(5) 1_555 1_555 1_555 no
C(41) C(40) H(54) 115(1) 1_555 1_555 1_555 no
C(41) C(40) H(55) 108.4(8) 1_555 1_555 1_555 no
C(41) C(40) H(56) 113.7(9) 1_555 1_555 1_555 no
H(54) C(40) H(55) 104(1) 1_555 1_555 1_555 no
H(54) C(40) H(56) 110.5(9) 1_555 1_555 1_555 no
H(55) C(40) H(56) 103(1) 1_555 1_555 1_555 no
O(4) C(41) C(40) 122.8(7) 1_555 1_555 1_555 yes
O(4) C(41) C(42) 121.2(7) 1_555 1_555 1_555 yes
C(40) C(41) C(42) 116.0(7) 1_555 1_555 1_555 yes
C(41) C(42) H(57) 115(1) 1_555 1_555 1_555 no
C(41) C(42) H(58) 107.0(8) 1_555 1_555 1_555 no
C(41) C(42) H(59) 113.3(7) 1_555 1_555 1_555 no
H(57) C(42) H(58) 104.2(9) 1_555 1_555 1_555 no
H(57) C(42) H(59) 112.4(9) 1_555 1_555 1_555 no
H(58) C(42) H(59) 102(1) 1_555 1_555 1_555 no
C(16) B(1) C(22) 110.9(3) 1_555 1_555 1_555 yes
C(16) B(1) C(28) 110.0(3) 1_555 1_555 1_555 yes
C(16) B(1) C(34) 106.6(3) 1_555 1_555 1_555 yes
C(22) B(1) C(28) 109.4(3) 1_555 1_555 1_555 yes
C(22) B(1) C(34) 109.4(3) 1_555 1_555 1_555 yes
C(28) B(1) C(34) 110.5(3) 1_555 1_555 1_555 yes

loop_
_geom_bond_atom_site_label_1
_geom_bond_atom_site_label_2
_geom_bond_distance
_geom_bond_site_symmetry_1
_geom_bond_site_symmetry_2
_geom_bond_publ_flag
Tc(1) O(3) 2.390(3) 1_555 1_555 yes
Tc(1) N(1) 1.610(3) 1_555 1_555 yes
Tc(1) N(2) 2.077(3) 1_555 1_555 yes
Tc(1) N(3) 2.075(3) 1_555 1_555 yes
Tc(1) N(4) 2.182(3) 1_555 1_555 yes
Tc(1) N(5) 2.164(3) 1_555 1_555 yes
O(1) N(2) 1.382(3) 1_555 1_555 yes
O(1) H(1) 1.085 1_555 1_555 no
O(2) N(3) 1.357(4) 1_555 1_555 yes
O(3) H(32) 1.012 1_555 1_555 no
O(3) H(33) 1.027 1_555 1_555 no
O(4) C(41) 1.190(6) 1_555 1_555 yes
N(2) C(1) 1.278(4) 1_555 1_555 yes
N(3) C(2) 1.292(4) 1_555 1_555 yes
N(4) C(3) 1.528(4) 1_555 1_555 yes
N(4) C(11) 1.512(4) 1_555 1_555 yes
N(4) H(2) 0.982 1_555 1_555 no
N(5) C(4) 1.520(5) 1_555 1_555 yes
N(5) C(12) 1.512(5) 1_555 1_555 yes
N(5) H(3) 1.000 1_555 1_555 no
C(1) C(3) 1.523(5) 1_555 1_555 yes
C(1) C(5) 1.496(5) 1_555 1_555 yes
C(2) C(4) 1.518(6) 1_555 1_555 yes
C(2) C(6) 1.500(5) 1_555 1_555 yes
C(3) C(7) 1.525(5) 1_555 1_555 yes
C(3) C(8) 1.535(5) 1_555 1_555 yes
C(4) C(9) 1.528(6) 1_555 1_555 yes
C(4) C(10) 1.536(6) 1_555 1_555 yes
C(5) H(4) 0.955 1_555 1_555 no
C(5) H(5) 0.949 1_555 1_555 no
C(5) H(6) 0.945 1_555 1_555 no
C(6) H(7) 0.963 1_555 1_555 no
C(6) H(8) 0.961 1_555 1_555 no
C(6) H(9) 0.947 1_555 1_555 no
C(7) H(10) 0.960 1_555 1_555 no
C(7) H(11) 0.949 1_555 1_555 no
C(7) H(12) 0.963 1_555 1_555 no
C(8) H(13) 0.950 1_555 1_555 no
C(8) H(14) 0.949 1_555 1_555 no
C(8) H(15) 0.950 1_555 1_555 no
C(9) H(16) 0.969 1_555 1_555 no
C(9) H(17) 0.966 1_555 1_555 no
C(9) H(18) 0.950 1_555 1_555 no
C(10) H(19) 0.970 1_555 1_555 no
C(10) H(20) 0.966 1_555 1_555 no
C(10) H(21) 0.950 1_555 1_555 no
C(11) C(13) 1.516(6) 1_555 1_555 yes
C(11) H(22) 0.962 1_555 1_555 no
C(11) H(23) 0.964 1_555 1_555 no
C(12) C(14) 1.510(6) 1_555 1_555 yes
C(12) H(24) 0.960 1_555 1_555 no
C(12) H(25) 0.956 1_555 1_555 no
C(13) C(15) 1.528(6) 1_555 1_555 yes
C(13) H(26) 0.963 1_555 1_555 no
C(13) H(27) 0.963 1_555 1_555 no
C(14) C(15) 1.521(6) 1_555 1_555 yes
C(14) H(28) 0.953 1_555 1_555 no
C(14) H(29) 0.967 1_555 1_555 no
C(15) H(30) 0.960 1_555 1_555 no
C(15) H(31) 0.960 1_555 1_555 no
C(16) C(17) 1.388(5) 1_555 1_555 yes
C(16) C(21) 1.397(5) 1_555 1_555 yes
C(16) B(1) 1.644(5) 1_555 1_555 yes
C(17) C(18) 1.394(6) 1_555 1_555 yes
C(17) H(34) 0.979 1_555 1_555 no
C(18) C(19) 1.369(7) 1_555 1_555 yes
C(18) H(35) 0.974 1_555 1_555 no
C(19) C(20) 1.365(7) 1_555 1_555 yes
C(19) H(36) 0.972 1_555 1_555 no
C(20) C(21) 1.385(6) 1_555 1_555 yes
C(20) H(37) 0.977 1_555 1_555 no
C(21) H(38) 0.981 1_555 1_555 no
C(22) C(23) 1.378(5) 1_555 1_555 yes
C(22) C(27) 1.383(6) 1_555 1_555 yes
C(22) B(1) 1.657(5) 1_555 1_555 yes
C(23) C(24) 1.392(6) 1_555 1_555 yes
C(23) H(39) 0.963 1_555 1_555 no
C(24) C(25) 1.354(6) 1_555 1_555 yes
C(24) H(40) 0.965 1_555 1_555 no
C(25) C(26) 1.356(7) 1_555 1_555 yes
C(25) H(41) 0.973 1_555 1_555 no
C(26) C(27) 1.389(6) 1_555 1_555 yes
C(26) H(42) 0.978 1_555 1_555 no
C(27) H(43) 0.971 1_555 1_555 no
C(28) C(29) 1.392(5) 1_555 1_555 yes
C(28) C(33) 1.403(5) 1_555 1_555 yes
C(28) B(1) 1.650(5) 1_555 1_555 yes
C(29) C(30) 1.392(5) 1_555 1_555 yes
C(29) H(44) 0.971 1_555 1_555 no
C(30) C(31) 1.367(6) 1_555 1_555 yes
C(30) H(45) 0.971 1_555 1_555 no
C(31) C(32) 1.365(6) 1_555 1_555 yes
C(31) H(46) 0.968 1_555 1_555 no
C(32) C(33) 1.386(5) 1_555 1_555 yes
C(32) H(47) 0.970 1_555 1_555 no
C(33) H(48) 0.971 1_555 1_555 no
C(34) C(35) 1.388(5) 1_555 1_555 yes
C(34) C(39) 1.393(6) 1_555 1_555 yes
C(34) B(1) 1.657(5) 1_555 1_555 yes
C(35) C(36) 1.399(6) 1_555 1_555 yes
C(35) H(49) 0.975 1_555 1_555 no
C(36) C(37) 1.344(8) 1_555 1_555 yes
C(36) H(50) 0.979 1_555 1_555 no
C(37) C(38) 1.370(8) 1_555 1_555 yes
C(37) H(51) 0.956 1_555 1_555 no
C(38) C(39) 1.395(7) 1_555 1_555 yes
C(38) H(52) 0.964 1_555 1_555 no
C(39) H(53) 0.984 1_555 1_555 no
C(40) C(41) 1.40(1) 1_555 1_555 yes
C(40) H(54) 0.940 1_555 1_555 no
C(40) H(55) 1.025 1_555 1_555 no
C(40) H(56) 0.949 1_555 1_555 no
C(41) C(42) 1.438(9) 1_555 1_555 yes
C(42) H(57) 0.924 1_555 1_555 no
C(42) H(58) 1.040 1_555 1_555 no
C(42) H(59) 0.943 1_555 1_555 no

loop_
_geom_contact_atom_site_label_1
_geom_contact_atom_site_label_2
_geom_contact_distance
_geom_contact_site_symmetry_1
_geom_contact_site_symmetry_2
O(1) C(21) 3.364(5) 1_555 1_556
O(1) C(20) 3.534(6) 1_555 1_556
O(1) C(6) 3.538(6) 1_555 3_657
O(2) O(3) 2.650(3) 1_555 3_657
O(2) O(2) 3.481(5) 1_555 3_657
O(2) C(40) 3.537(8) 1_555 1_555
O(3) O(4) 2.707(4) 1_555 1_655
O(4) N(4) 3.219(4) 1_555 1_455
O(4) C(7) 3.585(6) 1_555 1_455
N(1) C(42) 3.321(8) 1_555 1_555
C(37) C(42) 3.465(9) 1_555 1_554
